data_7227276
loop_
_publ_author_name
'Chai, Zhuo'
'Chu, Jiang'
'Qi, Yunyi'
'Tang, Mujun'
'Hou, Jinsong'
'Yang, Gaosheng'

_publ_section_title
;
 Half-Sandwich Chiral Rare-Earth Metal Complexes with Linked Tridentate
 Amido-Indenyl Ligand: Synthesis, Characterization, and Catalytic
 Properties for Intramolecular Hydroamination
;
_journal_name_full 'RSC Adv.'
_journal_paper_doi 10.1039/C6RA26537E
_journal_year 2016
_chemical_formula_sum 'C25 H44 N3 Sc Si2'
_chemical_formula_weight 487.77
_chemical_name_systematic
; 
 ? 
;
_space_group_IT_number 4
_symmetry_cell_setting monoclinic
_symmetry_space_group_name_Hall 'P 2yb'
_symmetry_space_group_name_H-M 'P 1 21 1'
_atom_sites_solution_hydrogens geom
_atom_sites_solution_primary direct
_atom_sites_solution_secondary difmap
_audit_creation_method SHELXL-97
_audit_update_record
;
2016-10-14 deposited with the CCDC.
2016-12-15 downloaded from the CCDC.
;
_cell_angle_alpha 90.00
_cell_angle_beta 97.8600(10)
_cell_angle_gamma 90.00
_cell_formula_units_Z 2
_cell_length_a 8.9897(9)
_cell_length_b 10.1575(10)
_cell_length_c 15.3828(15)
_cell_measurement_reflns_used 6856
_cell_measurement_temperature 293(2)
_cell_measurement_theta_max 25.83
_cell_measurement_theta_min 2.29
_cell_volume 1391.5(2)
_computing_cell_refinement 'Bruker SMART'
_computing_data_collection 'Bruker SMART'
_computing_data_reduction 'Bruker SAINT'
_computing_molecular_graphics 'Bruker SHELXTL'
_computing_publication_material 'Bruker SHELXTL'
_computing_structure_refinement 'SHELXL-97 (Sheldrick, 1997)'
_computing_structure_solution 'SHELXS-97 (Sheldrick, 1990)'
_diffrn_ambient_temperature 293(2)
_diffrn_measured_fraction_theta_full 0.986
_diffrn_measured_fraction_theta_max 0.986
_diffrn_measurement_device_type 'CCD area detector'
_diffrn_measurement_method 'phi and omega scans'
_diffrn_radiation_monochromator graphite
_diffrn_radiation_source 'fine-focus sealed tube'
_diffrn_radiation_type MoK\a
_diffrn_radiation_wavelength 0.71073
_diffrn_reflns_av_R_equivalents 0.0312
_diffrn_reflns_av_sigmaI/netI 0.0432
_diffrn_reflns_limit_h_max 11
_diffrn_reflns_limit_h_min -11
_diffrn_reflns_limit_k_max 13
_diffrn_reflns_limit_k_min -12
_diffrn_reflns_limit_l_max 19
_diffrn_reflns_limit_l_min -19
_diffrn_reflns_number 15981
_diffrn_reflns_theta_full 27.55
_diffrn_reflns_theta_max 27.55
_diffrn_reflns_theta_min 1.34
_exptl_absorpt_coefficient_mu 0.367
_exptl_absorpt_correction_type none
_exptl_crystal_colour purple
_exptl_crystal_density_diffrn 1.164
_exptl_crystal_density_method 'not measured'
_exptl_crystal_description block
_exptl_crystal_F_000 528
_exptl_crystal_size_max 0.21
_exptl_crystal_size_mid 0.19
_exptl_crystal_size_min 0.16
_refine_diff_density_max 0.247
_refine_diff_density_min -0.164
_refine_diff_density_rms 0.037
_refine_ls_abs_structure_details 'Flack H D (1983), Acta Cryst. A39, 876-881'
_refine_ls_abs_structure_Flack 0.01(3)
_refine_ls_extinction_method none
_refine_ls_goodness_of_fit_ref 0.974
_refine_ls_hydrogen_treatment mixed
_refine_ls_matrix_type full
_refine_ls_number_parameters 288
_refine_ls_number_reflns 6255
_refine_ls_number_restraints 1
_refine_ls_restrained_S_all 0.974
_refine_ls_R_factor_all 0.0522
_refine_ls_R_factor_gt 0.0383
_refine_ls_shift/su_max 0.000
_refine_ls_shift/su_mean 0.000
_refine_ls_structure_factor_coef Fsqd
_refine_ls_weighting_details 'calc w=1/[\s^2^(Fo^2^)+(0.0559P)^2^+0.0000P] where P=(Fo^2^+2Fc^2^)/3'
_refine_ls_weighting_scheme calc
_refine_ls_wR_factor_gt 0.0890
_refine_ls_wR_factor_ref 0.0957
_reflns_number_gt 5152
_reflns_number_total 6255
_reflns_threshold_expression >2sigma(I)
_cod_data_source_file c6ra26537e2.cif
_cod_data_source_block test_0m
_cod_depositor_comments
;
The following automatic conversions were performed:

'_symmetry_cell_setting' value 'Monoclinic' changed to 'monoclinic'
according to
/usr/data/users/saulius/crontab/automatic-downloads/rss-feeds/RSC/lib/dictionaries/cif_core.dic
dictionary named 'cif_core.dic' version 2.4.2 from 2011-04-26.

Automatic conversion script
Id: cif_fix_values 4268 2015-11-12 08:31:59Z antanas 
;
_cod_original_sg_symbol_H-M 'P2(1)   '
_cod_database_code 7227276

loop_
_symmetry_equiv_pos_as_xyz
'x, y, z'
'-x, y+1/2, -z'

loop_
_atom_site_label
_atom_site_type_symbol
_atom_site_fract_x
_atom_site_fract_y
_atom_site_fract_z
_atom_site_U_iso_or_equiv
_atom_site_adp_type
_atom_site_occupancy
_atom_site_symmetry_multiplicity
_atom_site_calc_flag
_atom_site_refinement_flags
Sc1 Sc 0.27189(4) 0.17055(4) 0.30206(3) 0.03963(11) Uani 1 1 d .
Si2 Si 0.02881(7) 0.29726(7) 0.15529(4) 0.05049(17) Uani 1 1 d .
Si1 Si 0.32792(8) 0.25468(8) 0.09598(5) 0.05393(19) Uani 1 1 d .
N3 N 0.2095(2) 0.2401(2) 0.17460(12) 0.0430(4) Uani 1 1 d .
N2 N 0.4675(2) 0.0681(2) 0.32044(13) 0.0480(5) Uani 1 1 d .
C1 C 0.3159(3) -0.1014(2) 0.24082(16) 0.0530(6) Uani 1 1 d .
H1 H 0.3130 -0.0537 0.1852 0.064 Uiso 1 1 calc R
N1 N 0.1880(3) -0.0475(2) 0.28440(15) 0.0570(5) Uani 1 1 d .
C19 C 0.3323(3) 0.2223(3) 0.46787(16) 0.0606(7) Uani 1 1 d .
C14 C 0.1873(3) 0.2825(3) 0.43990(16) 0.0623(7) Uani 1 1 d .
C13 C 0.2087(4) 0.3798(3) 0.37740(18) 0.0649(7) Uani 1 1 d .
H13 H 0.1346 0.4331 0.3475 0.078 Uiso 1 1 calc R
C6 C 0.4652(3) -0.0685(3) 0.29377(16) 0.0533(6) Uani 1 1 d .
H6 H 0.4757 -0.1225 0.3471 0.064 Uiso 1 1 calc R
C11 C 0.4381(3) 0.2843(3) 0.42024(18) 0.0656(7) Uani 1 1 d .
C25 C -0.0805(3) 0.2402(4) 0.2451(2) 0.0741(9) Uani 1 1 d .
H25A H -0.0125 0.2040 0.2927 0.111 Uiso 1 1 calc R
H25B H -0.1516 0.1740 0.2223 0.111 Uiso 1 1 calc R
H25C H -0.1329 0.3136 0.2659 0.111 Uiso 1 1 calc R
C12 C 0.3631(4) 0.3816(3) 0.36848(19) 0.0674(8) Uani 1 1 d .
H12 H 0.4078 0.4396 0.3331 0.081 Uiso 1 1 calc R
C18 C 0.3439(4) 0.1232(3) 0.53224(18) 0.0781(10) Uani 1 1 d .
H18 H 0.4362 0.0843 0.5513 0.094 Uiso 1 1 calc R
C10 C 0.5960(4) 0.2363(4) 0.4169(2) 0.0864(11) Uani 1 1 d .
H10A H 0.6536 0.2439 0.4748 0.104 Uiso 1 1 calc R
H10B H 0.6433 0.2916 0.3771 0.104 Uiso 1 1 calc R
C15 C 0.0611(4) 0.2386(4) 0.4773(2) 0.0842(10) Uani 1 1 d .
H15 H -0.0329 0.2755 0.4597 0.101 Uiso 1 1 calc R
C17 C 0.2187(6) 0.0845(4) 0.5667(2) 0.1001(14) Uani 1 1 d .
H17 H 0.2264 0.0188 0.6092 0.120 Uiso 1 1 calc R
C24 C 0.0111(4) 0.4816(3) 0.1547(2) 0.0777(9) Uani 1 1 d .
H24A H 0.0600 0.5163 0.2093 0.117 Uiso 1 1 calc R
H24B H -0.0932 0.5055 0.1474 0.117 Uiso 1 1 calc R
H24C H 0.0573 0.5171 0.1072 0.117 Uiso 1 1 calc R
C9 C 0.5988(3) 0.0948(3) 0.3866(2) 0.0691(8) Uani 1 1 d .
H9A H 0.6904 0.0784 0.3614 0.083 Uiso 1 1 calc R
H9B H 0.5975 0.0363 0.4363 0.083 Uiso 1 1 calc R
C5 C 0.5918(4) -0.1076(4) 0.2410(2) 0.0808(10) Uani 1 1 d .
H5A H 0.5848 -0.0541 0.1884 0.097 Uiso 1 1 calc R
H5B H 0.6879 -0.0895 0.2758 0.097 Uiso 1 1 calc R
C23 C -0.0765(3) 0.2370(4) 0.0499(2) 0.0813(10) Uani 1 1 d .
H23A H -0.0274 0.2669 0.0018 0.122 Uiso 1 1 calc R
H23B H -0.1772 0.2707 0.0433 0.122 Uiso 1 1 calc R
H23C H -0.0791 0.1426 0.0502 0.122 Uiso 1 1 calc R
C7 C 0.1841(5) -0.1061(4) 0.3719(2) 0.0930(12) Uani 1 1 d .
H7A H 0.1025 -0.0686 0.3978 0.139 Uiso 1 1 calc R
H7B H 0.2770 -0.0882 0.4086 0.139 Uiso 1 1 calc R
H7C H 0.1702 -0.1995 0.3661 0.139 Uiso 1 1 calc R
C8 C 0.0432(4) -0.0700(4) 0.2267(3) 0.0949(12) Uani 1 1 d .
H8A H 0.0205 -0.1624 0.2248 0.142 Uiso 1 1 calc R
H8B H 0.0513 -0.0391 0.1686 0.142 Uiso 1 1 calc R
H8C H -0.0356 -0.0230 0.2496 0.142 Uiso 1 1 calc R
C4 C 0.5850(5) -0.2524(4) 0.2152(3) 0.1043(13) Uani 1 1 d .
H4A H 0.6624 -0.2713 0.1788 0.125 Uiso 1 1 calc R
H4B H 0.6035 -0.3066 0.2675 0.125 Uiso 1 1 calc R
C16 C 0.0775(5) 0.1429(4) 0.5385(2) 0.1012(13) Uani 1 1 d .
H16 H -0.0061 0.1146 0.5628 0.121 Uiso 1 1 calc R
C3 C 0.4328(5) -0.2851(4) 0.1654(3) 0.1060(14) Uani 1 1 d .
H3A H 0.4278 -0.3787 0.1530 0.127 Uiso 1 1 calc R
H3B H 0.4200 -0.2385 0.1099 0.127 Uiso 1 1 calc R
C2 C 0.3066(5) -0.2477(3) 0.2169(2) 0.0883(10) Uani 1 1 d .
H2A H 0.3136 -0.3001 0.2700 0.106 Uiso 1 1 calc R
H2B H 0.2106 -0.2661 0.1820 0.106 Uiso 1 1 calc R
C22 C 0.2750(4) 0.3884(4) 0.0133(2) 0.0782(9) Uani 1 1 d .
H22A H 0.1750 0.3732 -0.0157 0.117 Uiso 1 1 calc R
H22B H 0.3439 0.3883 -0.0292 0.117 Uiso 1 1 calc R
H22C H 0.2791 0.4721 0.0426 0.117 Uiso 1 1 calc R
C20 C 0.5225(3) 0.2952(5) 0.1473(2) 0.0951(13) Uani 1 1 d .
H20A H 0.5209 0.3741 0.1816 0.143 Uiso 1 1 calc R
H20B H 0.5850 0.3086 0.1023 0.143 Uiso 1 1 calc R
H20C H 0.5618 0.2239 0.1846 0.143 Uiso 1 1 calc R
C21 C 0.3335(5) 0.1013(4) 0.0288(2) 0.0931(12) Uani 1 1 d .
H21A H 0.3985 0.0379 0.0610 0.140 Uiso 1 1 calc R
H21B H 0.3708 0.1220 -0.0251 0.140 Uiso 1 1 calc R
H21C H 0.2341 0.0654 0.0162 0.140 Uiso 1 1 calc R

loop_
_atom_site_aniso_label
_atom_site_aniso_U_11
_atom_site_aniso_U_22
_atom_site_aniso_U_33
_atom_site_aniso_U_23
_atom_site_aniso_U_13
_atom_site_aniso_U_12
Sc1 0.0427(2) 0.0388(2) 0.03760(19) -0.00270(19) 0.00628(15) -0.00186(19)
Si2 0.0400(3) 0.0602(4) 0.0500(4) 0.0009(3) 0.0012(3) 0.0028(3)
Si1 0.0490(4) 0.0651(5) 0.0495(4) 0.0138(3) 0.0133(3) 0.0051(3)
N3 0.0385(9) 0.0500(11) 0.0407(9) 0.0054(8) 0.0053(8) -0.0028(8)
N2 0.0440(11) 0.0535(12) 0.0453(11) -0.0041(9) 0.0024(9) 0.0018(8)
C1 0.0758(17) 0.0390(12) 0.0454(13) -0.0032(10) 0.0128(12) -0.0010(12)
N1 0.0623(14) 0.0470(11) 0.0635(13) 0.0017(10) 0.0148(11) -0.0132(10)
C19 0.0814(19) 0.0587(16) 0.0400(13) -0.0129(11) 0.0019(13) 0.0153(14)
C14 0.0873(19) 0.0566(16) 0.0450(13) -0.0066(12) 0.0161(13) 0.0186(15)
C13 0.087(2) 0.0520(16) 0.0556(15) -0.0082(13) 0.0087(14) 0.0175(15)
C6 0.0657(16) 0.0535(15) 0.0405(12) -0.0005(11) 0.0059(11) 0.0125(12)
C11 0.0721(17) 0.0617(18) 0.0585(15) -0.0235(14) -0.0064(13) -0.0057(15)
C25 0.0452(14) 0.095(2) 0.085(2) 0.0064(18) 0.0191(14) -0.0002(15)
C12 0.091(2) 0.0486(15) 0.0610(16) -0.0155(13) 0.0043(15) -0.0116(15)
C18 0.117(3) 0.0722(19) 0.0430(15) -0.0050(13) 0.0033(16) 0.0316(19)
C10 0.0637(19) 0.098(3) 0.091(2) -0.030(2) -0.0146(17) -0.0139(18)
C15 0.094(2) 0.096(2) 0.0717(19) 0.0034(19) 0.0421(18) 0.030(2)
C17 0.174(4) 0.083(2) 0.0506(18) 0.0132(17) 0.040(2) 0.033(3)
C24 0.088(2) 0.065(2) 0.080(2) 0.0102(16) 0.0088(18) 0.0194(16)
C9 0.0486(16) 0.086(2) 0.0690(18) -0.0156(17) -0.0043(13) 0.0057(15)
C5 0.078(2) 0.093(2) 0.0722(19) -0.0148(18) 0.0124(16) 0.0294(19)
C23 0.0564(16) 0.112(3) 0.0709(19) -0.0161(19) -0.0083(14) 0.0013(17)
C7 0.139(3) 0.065(2) 0.088(2) 0.0127(18) 0.062(2) -0.014(2)
C8 0.066(2) 0.071(2) 0.144(3) -0.022(2) 0.003(2) -0.0250(17)
C4 0.133(3) 0.098(3) 0.082(2) -0.016(2) 0.016(2) 0.056(3)
C16 0.141(3) 0.094(3) 0.083(2) 0.013(2) 0.066(2) 0.029(3)
C3 0.159(4) 0.069(2) 0.087(2) -0.0311(18) 0.002(3) 0.036(2)
C2 0.129(3) 0.0467(16) 0.088(2) -0.0127(16) 0.009(2) -0.0020(19)
C22 0.081(2) 0.089(2) 0.0672(18) 0.0291(18) 0.0175(16) 0.0045(18)
C20 0.0405(14) 0.154(4) 0.091(2) 0.033(3) 0.0116(14) -0.0118(19)
C21 0.132(3) 0.092(3) 0.0622(19) 0.0038(18) 0.040(2) 0.027(2)

loop_
_atom_type_symbol
_atom_type_description
_atom_type_scat_dispersion_real
_atom_type_scat_dispersion_imag
_atom_type_scat_source
C C 0.0033 0.0016 'International Tables Vol C Tables 4.2.6.8 and 6.1.1.4'
H H 0.0000 0.0000 'International Tables Vol C Tables 4.2.6.8 and 6.1.1.4'
N N 0.0061 0.0033 'International Tables Vol C Tables 4.2.6.8 and 6.1.1.4'
Si Si 0.0817 0.0704 'International Tables Vol C Tables 4.2.6.8 and 6.1.1.4'
Sc Sc 0.2519 0.3716 'International Tables Vol C Tables 4.2.6.8 and 6.1.1.4'

loop_
_geom_angle_atom_site_label_1
_geom_angle_atom_site_label_2
_geom_angle_atom_site_label_3
_geom_angle
N2 Sc1 N3 114.88(8)
N2 Sc1 N1 77.93(8)
N3 Sc1 N1 99.80(8)
N2 Sc1 C12 98.92(10)
N3 Sc1 C12 97.25(9)
N1 Sc1 C12 162.36(9)
N2 Sc1 C11 73.27(9)
N3 Sc1 C11 126.11(10)
N1 Sc1 C11 132.72(10)
C12 Sc1 C11 32.56(10)
N2 Sc1 C13 127.82(9)
N3 Sc1 C13 95.61(9)
N1 Sc1 C13 139.49(9)
C12 Sc1 C13 32.90(10)
C11 Sc1 C13 54.61(10)
N2 Sc1 C19 84.60(8)
N3 Sc1 C19 148.22(9)
N1 Sc1 C19 109.09(9)
C12 Sc1 C19 53.29(10)
C11 Sc1 C19 32.59(10)
C13 Sc1 C19 53.57(9)
N2 Sc1 C14 116.97(8)
N3 Sc1 C14 123.02(8)
N1 Sc1 C14 112.40(9)
C12 Sc1 C14 53.27(10)
C11 Sc1 C14 54.11(10)
C13 Sc1 C14 31.83(9)
C19 Sc1 C14 32.41(8)
N3 Si2 C23 113.34(13)
N3 Si2 C24 114.61(14)
C23 Si2 C24 106.85(17)
N3 Si2 C25 110.16(12)
C23 Si2 C25 106.37(16)
C24 Si2 C25 104.86(17)
N3 Si1 C20 110.81(13)
N3 Si1 C21 112.41(14)
C20 Si1 C21 108.9(2)
N3 Si1 C22 114.45(13)
C20 Si1 C22 105.27(17)
C21 Si1 C22 104.57(16)
Si2 N3 Si1 120.77(11)
Si2 N3 Sc1 113.85(9)
Si1 N3 Sc1 125.16(10)
C6 N2 C9 110.5(2)
C6 N2 Sc1 118.28(16)
C9 N2 Sc1 126.80(17)
C6 C1 N1 110.8(2)
C6 C1 C2 111.1(2)
N1 C1 C2 116.1(2)
C6 C1 H1 106.1
N1 C1 H1 106.1
C2 C1 H1 106.1
C7 N1 C8 110.7(3)
C7 N1 C1 111.9(2)
C8 N1 C1 109.6(2)
C7 N1 Sc1 108.84(19)
C8 N1 Sc1 117.1(2)
C1 N1 Sc1 98.16(14)
C18 C19 C11 133.5(3)
C18 C19 C14 119.2(3)
C11 C19 C14 107.3(2)
C18 C19 Sc1 122.29(19)
C11 C19 Sc1 69.37(14)
C14 C19 Sc1 74.60(14)
C13 C14 C15 133.7(3)
C13 C14 C19 107.3(3)
C15 C14 C19 119.0(3)
C13 C14 Sc1 70.69(14)
C15 C14 Sc1 122.2(2)
C19 C14 Sc1 72.99(14)
C14 C13 C12 107.6(3)
C14 C13 Sc1 77.48(15)
C12 C13 Sc1 71.37(15)
C14 C13 H13 126.2
C12 C13 H13 126.2
Sc1 C13 H13 117.0
N2 C6 C1 110.0(2)
N2 C6 C5 114.5(2)
C1 C6 C5 109.0(2)
N2 C6 H6 107.7
C1 C6 H6 107.7
C5 C6 H6 107.7
C12 C11 C19 107.7(3)
C12 C11 C10 126.7(3)
C19 C11 C10 125.0(3)
C12 C11 Sc1 73.36(15)
C19 C11 Sc1 78.05(15)
C10 C11 Sc1 107.49(18)
Si2 C25 H25A 109.5
Si2 C25 H25B 109.5
H25A C25 H25B 109.5
Si2 C25 H25C 109.5
H25A C25 H25C 109.5
H25B C25 H25C 109.5
C11 C12 C13 110.0(3)
C11 C12 Sc1 74.08(15)
C13 C12 Sc1 75.72(16)
C11 C12 H12 125.0
C13 C12 H12 125.0
Sc1 C12 H12 117.0
C17 C18 C19 119.6(3)
C17 C18 H18 120.2
C19 C18 H18 120.2
C11 C10 C9 111.9(3)
C11 C10 H10A 109.2
C9 C10 H10A 109.2
C11 C10 H10B 109.2
C9 C10 H10B 109.2
H10A C10 H10B 107.9
C16 C15 C14 119.7(4)
C16 C15 H15 120.2
C14 C15 H15 120.2
C18 C17 C16 120.8(3)
C18 C17 H17 119.6
C16 C17 H17 119.6
Si2 C24 H24A 109.5
Si2 C24 H24B 109.5
H24A C24 H24B 109.5
Si2 C24 H24C 109.5
H24A C24 H24C 109.5
H24B C24 H24C 109.5
N2 C9 C10 110.0(2)
N2 C9 H9A 109.7
C10 C9 H9A 109.7
N2 C9 H9B 109.7
C10 C9 H9B 109.7
H9A C9 H9B 108.2
C4 C5 C6 112.4(3)
C4 C5 H5A 109.1
C6 C5 H5A 109.1
C4 C5 H5B 109.1
C6 C5 H5B 109.1
H5A C5 H5B 107.9
Si2 C23 H23A 109.5
Si2 C23 H23B 109.5
H23A C23 H23B 109.5
Si2 C23 H23C 109.5
H23A C23 H23C 109.5
H23B C23 H23C 109.5
N1 C7 H7A 109.5
N1 C7 H7B 109.5
H7A C7 H7B 109.5
N1 C7 H7C 109.5
H7A C7 H7C 109.5
H7B C7 H7C 109.5
N1 C8 H8A 109.5
N1 C8 H8B 109.5
H8A C8 H8B 109.5
N1 C8 H8C 109.5
H8A C8 H8C 109.5
H8B C8 H8C 109.5
C3 C4 C5 110.2(3)
C3 C4 H4A 109.6
C5 C4 H4A 109.6
C3 C4 H4B 109.6
C5 C4 H4B 109.6
H4A C4 H4B 108.1
C15 C16 C17 121.7(4)
C15 C16 H16 119.2
C17 C16 H16 119.2
C4 C3 C2 111.8(3)
C4 C3 H3A 109.3
C2 C3 H3A 109.3
C4 C3 H3B 109.3
C2 C3 H3B 109.3
H3A C3 H3B 107.9
C3 C2 C1 110.4(3)
C3 C2 H2A 109.6
C1 C2 H2A 109.6
C3 C2 H2B 109.6
C1 C2 H2B 109.6
H2A C2 H2B 108.1
Si1 C22 H22A 109.5
Si1 C22 H22B 109.5
H22A C22 H22B 109.5
Si1 C22 H22C 109.5
H22A C22 H22C 109.5
H22B C22 H22C 109.5
Si1 C20 H20A 109.5
Si1 C20 H20B 109.5
H20A C20 H20B 109.5
Si1 C20 H20C 109.5
H20A C20 H20C 109.5
H20B C20 H20C 109.5
Si1 C21 H21A 109.5
Si1 C21 H21B 109.5
H21A C21 H21B 109.5
Si1 C21 H21C 109.5
H21A C21 H21C 109.5
H21B C21 H21C 109.5

loop_
_geom_bond_atom_site_label_1
_geom_bond_atom_site_label_2
_geom_bond_distance
Sc1 N2 2.029(2)
Sc1 N3 2.0873(19)
Sc1 N1 2.343(2)
Sc1 C12 2.467(3)
Sc1 C11 2.476(2)
Sc1 C13 2.523(3)
Sc1 C19 2.588(2)
Sc1 C14 2.609(2)
Si2 N3 1.7123(19)
Si2 C23 1.866(3)
Si2 C24 1.879(3)
Si2 C25 1.893(3)
Si1 N3 1.7232(18)
Si1 C20 1.864(3)
Si1 C21 1.874(4)
Si1 C22 1.877(3)
N2 C6 1.446(3)
N2 C9 1.474(3)
C1 C6 1.510(4)
C1 N1 1.511(3)
C1 C2 1.530(4)
C1 H1 0.9800
N1 C7 1.476(4)
N1 C8 1.489(4)
C19 C18 1.405(4)
C19 C11 1.425(4)
C19 C14 1.451(4)
C14 C13 1.410(4)
C14 C15 1.413(4)
C13 C12 1.414(4)
C13 H13 0.9300
C6 C5 1.537(4)
C6 H6 0.9800
C11 C12 1.386(4)
C11 C10 1.508(4)
C25 H25A 0.9600
C25 H25B 0.9600
C25 H25C 0.9600
C12 H12 0.9300
C18 C17 1.366(6)
C18 H18 0.9300
C10 C9 1.512(5)
C10 H10A 0.9700
C10 H10B 0.9700
C15 C16 1.347(5)
C15 H15 0.9300
C17 C16 1.415(6)
C17 H17 0.9300
C24 H24A 0.9600
C24 H24B 0.9600
C24 H24C 0.9600
C9 H9A 0.9700
C9 H9B 0.9700
C5 C4 1.523(6)
C5 H5A 0.9700
C5 H5B 0.9700
C23 H23A 0.9600
C23 H23B 0.9600
C23 H23C 0.9600
C7 H7A 0.9600
C7 H7B 0.9600
C7 H7C 0.9600
C8 H8A 0.9600
C8 H8B 0.9600
C8 H8C 0.9600
C4 C3 1.510(5)
C4 H4A 0.9700
C4 H4B 0.9700
C16 H16 0.9300
C3 C2 1.518(5)
C3 H3A 0.9700
C3 H3B 0.9700
C2 H2A 0.9700
C2 H2B 0.9700
C22 H22A 0.9600
C22 H22B 0.9600
C22 H22C 0.9600
C20 H20A 0.9600
C20 H20B 0.9600
C20 H20C 0.9600
C21 H21A 0.9600
C21 H21B 0.9600
C21 H21C 0.9600
